data_7044417
loop_
_publ_author_name
'Das, Debasis'
'Mandal, Arnab'
'Dasgupta, Sanchari'
'Ganguly, Sumi'
'Bauza, Antonio'
'Frontera, Antonio'

_publ_section_title
;
 Cooperative Influence of Pseudohalides and Ligand Backbone of
 Schiff-bases on Nuclearity and Stereochemistry of Cobalt(III) Complexes:
 Experimental and Theoretical Investigation
;
_journal_name_full 'Dalton Trans.'
_journal_paper_doi 10.1039/C7DT03040A
_journal_year 2017
_chemical_formula_moiety 'C22 H28 Co2 N10 O4'
_chemical_formula_sum 'C22 H28 Co2 N10 O4'
_chemical_formula_weight 614.02
_space_group_crystal_system monoclinic
_space_group_IT_number 14
_space_group_name_Hall '-P 2yn'
_space_group_name_H-M_alt 'P 1 21/n 1'
_symmetry_space_group_name_Hall '-P 2yn'
_symmetry_space_group_name_H-M 'P 1 21/n 1'
_atom_sites_solution_hydrogens geom
_audit_creation_method SHELXL-2016/6
_audit_update_record
;
2017-09-25 deposited with the CCDC.
2017-09-26 downloaded from the CCDC.
;
_cell_angle_alpha 90
_cell_angle_beta 97.470(7)
_cell_angle_gamma 90
_cell_formula_units_Z 2
_cell_length_a 9.090(7)
_cell_length_b 6.708(5)
_cell_length_c 21.311(16)
_cell_measurement_reflns_used 730
_cell_measurement_temperature 296(2)
_cell_measurement_theta_max 25.627
_cell_measurement_theta_min 2.339
_cell_volume 1288.4(17)
_computing_cell_refinement 'Bruker Apex II'
_computing_data_collection 'Bruker Apex II'
_computing_data_reduction SAINT
_computing_molecular_graphics 'Mercury 3.8'
_computing_publication_material 'Shelxl 2016/6'
_computing_structure_refinement 'SHELXL-2016/6 (Sheldrick, 2016)'
_computing_structure_solution 'SHELXT 2014/5 (Sheldrick, 2014)'
_diffrn_ambient_temperature 296(2)
_diffrn_measured_fraction_theta_full 0.995
_diffrn_measured_fraction_theta_max 0.988
_diffrn_measurement_device_type 'Bruker Apex II'
_diffrn_measurement_method 'Omega scan'
_diffrn_radiation_type MoK\a
_diffrn_radiation_wavelength 0.71073
_diffrn_reflns_av_R_equivalents 0.0628
_diffrn_reflns_av_unetI/netI 0.0695
_diffrn_reflns_Laue_measured_fraction_full 0.995
_diffrn_reflns_Laue_measured_fraction_max 0.988
_diffrn_reflns_limit_h_max 10
_diffrn_reflns_limit_h_min -11
_diffrn_reflns_limit_k_max 8
_diffrn_reflns_limit_k_min -8
_diffrn_reflns_limit_l_max 25
_diffrn_reflns_limit_l_min -25
_diffrn_reflns_number 7156
_diffrn_reflns_point_group_measured_fraction_full 0.995
_diffrn_reflns_point_group_measured_fraction_max 0.988
_diffrn_reflns_theta_full 25.242
_diffrn_reflns_theta_max 25.627
_diffrn_reflns_theta_min 2.339
_diffrn_source 'fine-focus sealed tube'
_exptl_absorpt_coefficient_mu 1.338
_exptl_absorpt_correction_type multi-scan
_exptl_absorpt_process_details SADABS
_exptl_crystal_colour PINK
_exptl_crystal_density_diffrn 1.583
_exptl_crystal_density_method 'not measured'
_exptl_crystal_description BLOCK
_exptl_crystal_F_000 631.2
_exptl_crystal_size_max 0.27
_exptl_crystal_size_mid 0.18
_exptl_crystal_size_min 0.07
_exptl_transmission_factor_max 0.7453
_exptl_transmission_factor_min 0.5659
_refine_diff_density_max 1.532
_refine_diff_density_min -1.194
_refine_diff_density_rms 0.175
_refine_ls_extinction_method none
_refine_ls_goodness_of_fit_ref 1.295
_refine_ls_hydrogen_treatment constr
_refine_ls_matrix_type full
_refine_ls_number_parameters 159
_refine_ls_number_reflns 2400
_refine_ls_number_restraints 1
_refine_ls_restrained_S_all 1.297
_refine_ls_R_factor_all 0.1647
_refine_ls_R_factor_gt 0.1150
_refine_ls_shift/su_max 0.045
_refine_ls_shift/su_mean 0.011
_refine_ls_structure_factor_coef Fsqd
_refine_ls_weighting_details 'w=1/[\s^2^(Fo^2^)+(0.2000P)^2^] where P=(Fo^2^+2Fc^2^)/3'
_refine_ls_weighting_scheme calc
_refine_ls_wR_factor_gt 0.3295
_refine_ls_wR_factor_ref 0.3673
_reflns_Friedel_coverage 0.000
_reflns_number_gt 1470
_reflns_number_total 2400
_reflns_threshold_expression 'I > 2\s(I)'
_cod_data_source_file c7dt03040a2.cif
_cod_data_source_block 2
_cod_database_code 7044417
_shelx_shelxl_version_number 2016/6
_shelx_space_group_comment
;
The symmetry employed for this shelxl refinement is uniquely defined
by the following loop, which should always be used as a source of
symmetry information in preference to the above space-group names.
They are only intended as comments.
;
_shelx_estimated_absorpt_t_min 0.5659
_shelx_estimated_absorpt_t_max 0.5659

loop_
_space_group_symop_operation_xyz
'x, y, z'
'-x+1/2, y+1/2, -z+1/2'
'-x, -y, -z'
'x-1/2, -y-1/2, z-1/2'

loop_
_atom_site_label
_atom_site_type_symbol
_atom_site_fract_x
_atom_site_fract_y
_atom_site_fract_z
_atom_site_U_iso_or_equiv
_atom_site_adp_type
_atom_site_occupancy
_atom_site_site_symmetry_order
_atom_site_calc_flag
_atom_site_refinement_flags_posn
_atom_site_refinement_flags_adp
_atom_site_refinement_flags_occupancy
_atom_site_disorder_assembly
_atom_site_disorder_group
Co1 Co 0.52038(16) 0.47990(19) 0.57027(6) 0.0551(6) Uani 1 1 d . . . . .
O1 O 0.3712(8) 0.6668(10) 0.5780(3) 0.0602(18) Uani 1 1 d . . . . .
O2 O 0.5943(10) 0.6406(14) 0.5053(4) 0.081(2) Uani 1 1 d . . . . .
N1 N 0.4584(13) 0.2947(13) 0.6255(4) 0.076(3) Uani 1 1 d . . . . .
N2 N 0.6727(12) 0.2969(17) 0.5583(5) 0.087(3) Uani 1 1 d . . . . .
H2 H 0.640261 0.214273 0.521130 0.105 Uiso 0.81(3) 1 calc R U P A 1
N3 N 0.6463(10) 0.6146(15) 0.6356(5) 0.067(2) Uani 1 1 d . . . . .
N4 N 0.6231(11) 0.6263(15) 0.6890(4) 0.069(3) Uani 1 1 d . . . . .
N5 N 0.6078(19) 0.649(3) 0.7381(6) 0.143(7) Uani 1 1 d . . . . .
C1 C 0.2697(13) 0.645(2) 0.6178(5) 0.070(3) Uani 1 1 d . . . . .
C2 C 0.1709(15) 0.807(2) 0.6216(6) 0.090(4) Uani 1 1 d . . . . .
H2A H 0.180134 0.920531 0.597161 0.109 Uiso 1 1 calc R U . . .
C3 C 0.063(2) 0.801(4) 0.6600(9) 0.133(8) Uani 1 1 d . . . . .
H3 H 0.002927 0.911843 0.662266 0.160 Uiso 1 1 calc R U . . .
C4 C 0.041(2) 0.637(5) 0.6953(8) 0.134(9) Uani 1 1 d . . . . .
H4 H -0.037954 0.633431 0.719027 0.161 Uiso 1 1 calc R U . . .
C5 C 0.136(2) 0.477(4) 0.6957(7) 0.140(9) Uani 1 1 d . . . . .
H5 H 0.126663 0.367363 0.721750 0.169 Uiso 1 1 calc R U . . .
C6 C 0.2535(16) 0.482(3) 0.6543(6) 0.087(4) Uani 1 1 d . . . . .
C7 C 0.3456(16) 0.318(2) 0.6583(6) 0.083(4) Uani 1 1 d . . . . .
H7 H 0.327276 0.216283 0.686016 0.100 Uiso 1 1 calc R U . . .
C8A C 0.564(3) 0.115(4) 0.6306(13) 0.111(9) Uiso 0.81(3) 1 d . . P A 1
H8AA H 0.576546 0.065070 0.673698 0.133 Uiso 0.81(3) 1 calc R U P A 1
H8AB H 0.521664 0.009464 0.602951 0.133 Uiso 0.81(3) 1 calc R U P A 1
C9A C 0.702(3) 0.169(3) 0.6139(11) 0.117(8) Uiso 0.81(3) 1 d . . P A 1
H9AA H 0.756769 0.051289 0.604207 0.141 Uiso 0.81(3) 1 calc R U P A 1
H9AB H 0.759521 0.239972 0.648386 0.141 Uiso 0.81(3) 1 calc R U P A 1
C10 C 0.8163(15) 0.432(2) 0.5443(7) 0.087(3) Uani 1 1 d D . . . .
H10A H 0.874016 0.361433 0.516214 0.105 Uiso 1 1 calc R U . . .
H10B H 0.879729 0.460139 0.583544 0.105 Uiso 1 1 calc R U . . .
C11 C 0.7500(14) 0.6426(19) 0.5110(5) 0.081(2) Uani 1 1 d D . . . .
H11A H 0.788152 0.755227 0.536624 0.097 Uiso 1 1 calc R U . . .
H11B H 0.781804 0.656432 0.469449 0.097 Uiso 1 1 calc R U . . .
C8B C 0.514(7) 0.117(7) 0.629(2) 0.035(13) Uiso 0.19(3) 1 d . . P A 2
H8BA H 0.433397 0.020697 0.622396 0.043 Uiso 0.19(3) 1 calc R U P A 2
H8BB H 0.566941 0.095864 0.670636 0.043 Uiso 0.19(3) 1 calc R U P A 2
C9B C 0.608(5) 0.086(6) 0.584(2) 0.041(15) Uiso 0.19(3) 1 d . . P A 2
H9BA H 0.555562 0.013512 0.549004 0.049 Uiso 0.19(3) 1 calc R U P A 2
H9BB H 0.690324 0.004716 0.602902 0.049 Uiso 0.19(3) 1 calc R U P A 2

loop_
_atom_site_aniso_label
_atom_site_aniso_U_11
_atom_site_aniso_U_22
_atom_site_aniso_U_33
_atom_site_aniso_U_23
_atom_site_aniso_U_13
_atom_site_aniso_U_12
Co1 0.0654(10) 0.0576(9) 0.0425(9) -0.0008(6) 0.0084(6) -0.0030(7)
O1 0.063(4) 0.066(4) 0.054(4) 0.002(3) 0.015(3) 0.006(3)
O2 0.085(5) 0.107(5) 0.052(4) -0.009(4) 0.018(4) -0.028(4)
N1 0.119(9) 0.051(5) 0.053(6) 0.001(4) -0.010(6) -0.010(5)
N2 0.077(5) 0.100(6) 0.082(6) -0.015(5) 0.001(5) 0.019(5)
N3 0.056(6) 0.082(6) 0.060(6) -0.012(5) -0.003(4) -0.013(5)
N4 0.082(7) 0.075(6) 0.052(6) -0.002(4) 0.015(5) -0.013(5)
N5 0.152(13) 0.209(18) 0.078(9) -0.069(10) 0.054(9) -0.072(12)
C1 0.062(7) 0.110(9) 0.037(6) -0.011(6) 0.006(5) -0.012(6)
C2 0.082(9) 0.126(12) 0.063(8) -0.023(8) 0.011(7) 0.019(9)
C3 0.091(12) 0.22(2) 0.086(12) -0.046(13) -0.005(10) 0.058(14)
C4 0.079(11) 0.27(3) 0.057(9) -0.008(13) 0.011(8) -0.003(15)
C5 0.084(11) 0.28(3) 0.056(8) -0.030(12) 0.000(8) -0.044(15)
C6 0.084(9) 0.136(13) 0.043(6) -0.001(7) 0.018(6) -0.033(9)
C7 0.094(10) 0.109(10) 0.052(7) -0.002(7) 0.031(7) -0.030(8)
C10 0.077(5) 0.100(6) 0.082(6) -0.015(5) 0.001(5) 0.019(5)
C11 0.085(5) 0.107(5) 0.052(4) -0.009(4) 0.018(4) -0.028(4)

loop_
_atom_type_symbol
_atom_type_description
_atom_type_scat_dispersion_real
_atom_type_scat_dispersion_imag
_atom_type_scat_source
C C 0.0033 0.0016 'International Tables Vol C Tables 4.2.6.8 and 6.1.1.4'
H H 0.0000 0.0000 'International Tables Vol C Tables 4.2.6.8 and 6.1.1.4'
Co Co 0.3494 0.9721 'International Tables Vol C Tables 4.2.6.8 and 6.1.1.4'
N N 0.0061 0.0033 'International Tables Vol C Tables 4.2.6.8 and 6.1.1.4'
O O 0.0106 0.0060 'International Tables Vol C Tables 4.2.6.8 and 6.1.1.4'

loop_
_geom_angle_atom_site_label_1
_geom_angle_atom_site_label_2
_geom_angle_atom_site_label_3
_geom_angle
_geom_angle_site_symmetry_1
_geom_angle_site_symmetry_3
N1 Co1 O1 96.3(4) . .
N1 Co1 N2 86.5(5) . .
O1 Co1 N2 177.0(4) . .
N1 Co1 N3 93.3(4) . .
O1 Co1 N3 89.5(4) . .
N2 Co1 N3 91.5(5) . .
N1 Co1 O2 171.5(4) . .
O1 Co1 O2 90.7(3) . .
N2 Co1 O2 86.4(5) . .
N3 Co1 O2 91.5(4) . .
N1 Co1 O2 94.1(4) . 3_666
O1 Co1 O2 91.9(4) . 3_666
N2 Co1 O2 86.7(4) . 3_666
N3 Co1 O2 172.2(4) . 3_666
O2 Co1 O2 80.8(4) . 3_666
N1 Co1 Co1 133.8(3) . 3_666
O1 Co1 Co1 91.7(2) . 3_666
N2 Co1 Co1 85.5(4) . 3_666
N3 Co1 Co1 132.3(3) . 3_666
O2 Co1 Co1 40.8(2) . 3_666
O2 Co1 Co1 40.0(2) 3_666 3_666
C1 O1 Co1 123.4(7) . .
C11 O2 Co1 112.4(7) . .
C11 O2 Co1 119.6(7) . 3_666
Co1 O2 Co1 99.2(4) . 3_666
C8B N1 C7 114(3) . .
C7 N1 C8A 125.1(14) . .
C8B N1 Co1 120(2) . .
C7 N1 Co1 125.4(10) . .
C8A N1 Co1 109.4(12) . .
C9A N2 C10 113.9(13) . .
C10 N2 C9B 148.9(18) . .
C9A N2 Co1 109.3(11) . .
C10 N2 Co1 106.1(7) . .
C9B N2 Co1 102.1(16) . .
C9A N2 H2 109.1 . .
C10 N2 H2 109.1 . .
Co1 N2 H2 109.1 . .
N4 N3 Co1 124.4(8) . .
N5 N4 N3 175.0(14) . .
O1 C1 C6 125.5(12) . .
O1 C1 C2 116.6(11) . .
C6 C1 C2 117.9(12) . .
C3 C2 C1 121.5(17) . .
C3 C2 H2A 119.3 . .
C1 C2 H2A 119.3 . .
C2 C3 C4 122.1(19) . .
C2 C3 H3 118.9 . .
C4 C3 H3 119.0 . .
C3 C4 C5 119.5(19) . .
C3 C4 H4 120.2 . .
C5 C4 H4 120.2 . .
C4 C5 C6 119(2) . .
C4 C5 H5 120.6 . .
C6 C5 H5 120.6 . .
C1 C6 C7 124.6(12) . .
C1 C6 C5 120.0(18) . .
C7 C6 C5 115.2(16) . .
N1 C7 C6 124.5(12) . .
N1 C7 H7 117.8 . .
C6 C7 H7 117.8 . .
C9A C8A N1 111(2) . .
C9A C8A H8AA 109.5 . .
N1 C8A H8AA 109.5 . .
C9A C8A H8AB 109.5 . .
N1 C8A H8AB 109.5 . .
H8AA C8A H8AB 108.1 . .
C8A C9A N2 106.6(19) . .
C8A C9A H9AA 110.4 . .
N2 C9A H9AA 110.4 . .
C8A C9A H9AB 110.4 . .
N2 C9A H9AB 110.4 . .
H9AA C9A H9AB 108.6 . .
N2 C10 C11 107.1(9) . .
N2 C10 H10A 110.3 . .
C11 C10 H10A 110.3 . .
N2 C10 H10B 110.3 . .
C11 C10 H10B 110.3 . .
H10A C10 H10B 108.6 . .
O2 C11 C10 109.6(10) . .
O2 C11 H11A 109.8 . .
C10 C11 H11A 109.8 . .
O2 C11 H11B 109.8 . .
C10 C11 H11B 109.8 . .
H11A C11 H11B 108.2 . .
N1 C8B C9B 112(4) . .
N1 C8B H8BA 109.2 . .
C9B C8B H8BA 109.2 . .
N1 C8B H8BB 109.2 . .
C9B C8B H8BB 109.2 . .
H8BA C8B H8BB 107.9 . .
C8B C9B N2 113(3) . .
C8B C9B H9BA 109.0 . .
N2 C9B H9BA 109.0 . .
C8B C9B H9BB 109.1 . .
N2 C9B H9BB 109.1 . .
H9BA C9B H9BB 107.8 . .

loop_
_geom_bond_atom_site_label_1
_geom_bond_atom_site_label_2
_geom_bond_distance
_geom_bond_site_symmetry_2
Co1 N1 1.849(10) .
Co1 O1 1.870(7) .
Co1 N2 1.892(11) .
Co1 N3 1.910(9) .
Co1 O2 1.943(8) .
Co1 O2 1.973(8) 3_666
Co1 Co1 2.982(3) 3_666
O1 C1 1.340(12) .
O2 C11 1.405(15) .
N1 C8B 1.29(5) .
N1 C7 1.323(16) .
N1 C8A 1.54(3) .
N2 C9A 1.46(2) .
N2 C10 1.648(18) .
N2 C9B 1.66(4) .
N2 H2 0.9800 .
N3 N4 1.189(13) .
N4 N5 1.083(13) .
C1 C6 1.366(19) .
C1 C2 1.418(17) .
C2 C3 1.35(2) .
C2 H2A 0.9300 .
C3 C4 1.36(3) .
C3 H3 0.9300 .
C4 C5 1.38(3) .
C4 H4 0.9300 .
C5 C6 1.47(2) .
C5 H5 0.9300 .
C6 C7 1.38(2) .
C7 H7 0.9300 .
C8A C9A 1.39(3) .
C8A H8AA 0.9700 .
C8A H8AB 0.9700 .
C9A H9AA 0.9700 .
C9A H9AB 0.9700 .
C10 C11 1.658(14) .
C10 H10A 0.9700 .
C10 H10B 0.9700 .
C11 H11A 0.9700 .
C11 H11B 0.9700 .
C8B C9B 1.37(7) .
C8B H8BA 0.9700 .
C8B H8BB 0.9700 .
C9B H9BA 0.9700 .
C9B H9BB 0.9700 .
